data_4315688
loop_
_publ_author_name
'Rongming Wang'
'Wei Xu'
'Jian Zhang'
'Lijuan Li'

_publ_contact_author_address
;
Department of Chemistry and Biochemistry
California State University, Long Beach
1250 Bellflower Boulevard, Long Beach, CA 90840
;
_publ_contact_author_email lli@csulb.edu
_publ_contact_author_name 'Lijuan Li'
_publ_section_title
;
 A New Hexanuclear Iron-Selenium Nitrosyl Cluster: Primary Exploration of
 the Preparation Methods, Structure, and Spectroscopic and Electrochemical
 Properties
;
_journal_name_full 'Inorganic Chemistry'
_journal_page_first 4814
_journal_page_last 4819
_journal_paper_doi 10.1021/ic9014509
_journal_volume 49
_journal_year 2010
_chemical_formula_sum 'C32 H72 Fe6 N8 O6 Se6'
_chemical_formula_weight 1473.84
_chemical_name_systematic
; 
 ? 
;
_space_group_IT_number 14
_symmetry_cell_setting monoclinic
_symmetry_space_group_name_Hall '-P 2yn'
_symmetry_space_group_name_H-M 'P 1 21/n 1'
_atom_sites_solution_hydrogens geom
_atom_sites_solution_primary direct
_atom_sites_solution_secondary difmap
_audit_creation_method SHELXL-97
_cell_angle_alpha 90.00
_cell_angle_beta 95.416(4)
_cell_angle_gamma 90.00
_cell_formula_units_Z 2
_cell_length_a 12.0207(6)
_cell_length_b 11.8711(6)
_cell_length_c 18.5002(12)
_cell_measurement_reflns_used 4646
_cell_measurement_temperature 293(2)
_cell_measurement_theta_max 25.06
_cell_measurement_theta_min 2.42
_cell_volume 2628.2(3)
_computing_cell_refinement 'Bruker SMART'
_computing_data_collection 'Bruker SMART'
_computing_data_reduction 'Bruker SAINT'
_computing_molecular_graphics 'Bruker SHELXTL'
_computing_publication_material 'Bruker SHELXTL'
_computing_structure_refinement 'SHELXL-97 (Sheldrick, 1997)'
_computing_structure_solution 'SHELXS-97 (Sheldrick, 1990)'
_diffrn_ambient_temperature 293(2)
_diffrn_measured_fraction_theta_full 0.973
_diffrn_measured_fraction_theta_max 0.973
_diffrn_measurement_device_type 'CCD area detector'
_diffrn_measurement_method 'phi and omega scans'
_diffrn_radiation_monochromator graphite
_diffrn_radiation_source 'fine-focus sealed tube'
_diffrn_radiation_type MoK\a
_diffrn_radiation_wavelength 0.71073
_diffrn_reflns_av_R_equivalents 0.0289
_diffrn_reflns_av_sigmaI/netI 0.0450
_diffrn_reflns_limit_h_max 14
_diffrn_reflns_limit_h_min -12
_diffrn_reflns_limit_k_max 14
_diffrn_reflns_limit_k_min -14
_diffrn_reflns_limit_l_max 21
_diffrn_reflns_limit_l_min -11
_diffrn_reflns_number 11755
_diffrn_reflns_theta_full 25.14
_diffrn_reflns_theta_max 25.14
_diffrn_reflns_theta_min 1.94
_diffrn_standards_decay_% none
_diffrn_standards_interval_count none
_diffrn_standards_interval_time none
_diffrn_standards_number none
_exptl_absorpt_coefficient_mu 5.811
_exptl_absorpt_correction_T_max .559
_exptl_absorpt_correction_T_min .388
_exptl_absorpt_correction_type empirical
_exptl_absorpt_process_details 'SADABS (Sheldrick, 1996)'
_exptl_crystal_colour black
_exptl_crystal_density_diffrn 1.862
_exptl_crystal_density_meas 1.860
_exptl_crystal_density_method 'not measured'
_exptl_crystal_description prism
_exptl_crystal_F_000 1456
_exptl_crystal_size_max 0.18
_exptl_crystal_size_mid 0.14
_exptl_crystal_size_min 0.10
_refine_diff_density_max 0.733
_refine_diff_density_min -0.630
_refine_diff_density_rms 0.124
_refine_ls_extinction_method none
_refine_ls_goodness_of_fit_ref 0.995
_refine_ls_hydrogen_treatment constr
_refine_ls_matrix_type full
_refine_ls_number_parameters 271
_refine_ls_number_reflns 4575
_refine_ls_number_restraints 0
_refine_ls_restrained_S_all 0.995
_refine_ls_R_factor_all 0.0527
_refine_ls_R_factor_gt 0.0317
_refine_ls_shift/su_max 0.040
_refine_ls_shift/su_mean 0.002
_refine_ls_structure_factor_coef Fsqd
_refine_ls_weighting_details 'calc w=1/[\s^2^(Fo^2^)+(0.0500P)^2^+0.0000P] where P=(Fo^2^+2Fc^2^)/3'
_refine_ls_weighting_scheme calc
_refine_ls_wR_factor_gt 0.0779
_refine_ls_wR_factor_ref 0.0873
_reflns_number_gt 3463
_reflns_number_total 4575
_reflns_threshold_expression >2sigma(I)
_cod_data_source_file ic9014509_si_002_1.cif
_cod_data_source_block 1
_cod_depositor_comments
;
The following automatic conversions were performed:

'_symmetry_cell_setting' value 'Monoclinic' changed to 'monoclinic'
according to the built-in table from CIF Core dictionary named
'cif_core.dic' version 2.4.1 from 2010-06-29.

Automatic conversion script
Id: cif_fix_values 1646 2011-03-28 12:23:43Z adriana 
;
_cod_database_code 4315688

loop_
_symmetry_equiv_pos_as_xyz
'x, y, z'
'-x+1/2, y+1/2, -z+1/2'
'-x, -y, -z'
'x-1/2, -y-1/2, z-1/2'

loop_
_atom_site_label
_atom_site_type_symbol
_atom_site_fract_x
_atom_site_fract_y
_atom_site_fract_z
_atom_site_U_iso_or_equiv
_atom_site_adp_type
_atom_site_occupancy
_atom_site_symmetry_multiplicity
_atom_site_calc_flag
_atom_site_refinement_flags
_atom_site_disorder_assembly
_atom_site_disorder_group
Se1 Se 0.85647(4) 0.34543(4) 0.04542(2) 0.02725(13) Uani 1 1 d . . .
Se3 Se 1.11445(3) 0.33678(4) -0.06686(2) 0.02734(13) Uani 1 1 d . . .
Se2 Se 0.86236(3) 0.51932(4) -0.12585(2) 0.02593(13) Uani 1 1 d . . .
Fe3 Fe 0.91900(5) 0.34975(5) -0.07073(3) 0.02434(17) Uani 1 1 d . . .
Fe2 Fe 0.94213(5) 0.48974(5) 0.11740(3) 0.02459(17) Uani 1 1 d . . .
Fe1 Fe 0.80673(5) 0.51890(5) -0.00787(3) 0.02481(17) Uani 1 1 d . . .
O3 O 0.8154(2) 0.1685(3) -0.15193(18) 0.0463(9) Uani 1 1 d . . .
N3 N 0.8620(3) 0.2402(3) -0.11649(19) 0.0283(9) Uani 1 1 d . . .
O2 O 0.8791(3) 0.4537(3) 0.26010(17) 0.0449(9) Uani 1 1 d . . .
N2 N 0.9059(3) 0.4677(3) 0.2007(2) 0.0290(9) Uani 1 1 d . . .
N4 N 0.9819(3) -0.0843(3) -0.24334(18) 0.0251(8) Uani 1 1 d . . .
N1 N 0.6713(3) 0.5509(3) -0.01725(19) 0.0326(9) Uani 1 1 d . . .
C1 C 1.0145(4) -0.1822(4) -0.2897(2) 0.0321(11) Uani 1 1 d . . .
H1A H 1.0926 -0.1737 -0.2977 0.039 Uiso 1 1 calc R . .
H1B H 1.0078 -0.2511 -0.2621 0.039 Uiso 1 1 calc R . .
O1 O 0.5775(3) 0.5790(3) -0.0258(2) 0.0628(11) Uani 1 1 d . . .
C14 C 1.0436(3) 0.0038(4) -0.1188(2) 0.0310(11) Uani 1 1 d . . .
H14A H 0.9712 -0.0062 -0.1005 0.037 Uiso 1 1 calc R . .
H14B H 1.0441 0.0770 -0.1420 0.037 Uiso 1 1 calc R . .
C15 C 1.1350(4) 0.0002(4) -0.0552(2) 0.0375(12) Uani 1 1 d . . .
H15A H 1.1168 0.0538 -0.0185 0.045 Uiso 1 1 calc R . .
H15B H 1.1365 -0.0742 -0.0335 0.045 Uiso 1 1 calc R . .
C5 C 0.8597(3) -0.0917(4) -0.2267(2) 0.0286(10) Uani 1 1 d . . .
H5A H 0.8431 -0.0269 -0.1977 0.034 Uiso 1 1 calc R . .
H5B H 0.8125 -0.0871 -0.2721 0.034 Uiso 1 1 calc R . .
C9 C 0.9915(3) 0.0266(3) -0.2836(2) 0.0252(10) Uani 1 1 d . . .
H9A H 0.9344 0.0280 -0.3243 0.030 Uiso 1 1 calc R . .
H9B H 0.9754 0.0875 -0.2512 0.030 Uiso 1 1 calc R . .
C2 C 0.9483(3) -0.1968(4) -0.3628(2) 0.0306(11) Uani 1 1 d . . .
H2A H 0.8705 -0.2108 -0.3560 0.037 Uiso 1 1 calc R . .
H2B H 0.9523 -0.1282 -0.3909 0.037 Uiso 1 1 calc R . .
C13 C 1.0603(3) -0.0868(4) -0.1741(2) 0.0311(11) Uani 1 1 d . . .
H13A H 1.0528 -0.1595 -0.1511 0.037 Uiso 1 1 calc R . .
H13B H 1.1364 -0.0815 -0.1872 0.037 Uiso 1 1 calc R . .
C11 C 1.1111(4) 0.1740(4) -0.3337(3) 0.0432(13) Uani 1 1 d . . .
H11A H 1.1714 0.1822 -0.3646 0.052 Uiso 1 1 calc R . .
H11B H 1.0423 0.1957 -0.3619 0.052 Uiso 1 1 calc R . .
C10 C 1.1027(4) 0.0498(4) -0.3118(3) 0.0389(12) Uani 1 1 d . . .
H10A H 1.1113 0.0022 -0.3536 0.047 Uiso 1 1 calc R . .
H10B H 1.1624 0.0319 -0.2746 0.047 Uiso 1 1 calc R . .
C16 C 1.2496(4) 0.0273(4) -0.0777(3) 0.0455(13) Uani 1 1 d . . .
H16A H 1.3036 0.0233 -0.0361 0.068 Uiso 1 1 calc R . .
H16B H 1.2494 0.1018 -0.0978 0.068 Uiso 1 1 calc R . .
H16C H 1.2687 -0.0261 -0.1135 0.068 Uiso 1 1 calc R . .
C6 C 0.8287(4) -0.1977(4) -0.1869(3) 0.0493(14) Uani 1 1 d . A .
H6A H 0.8465 -0.2636 -0.2146 0.059 Uiso 1 1 calc R . .
H6B H 0.8718 -0.2013 -0.1400 0.059 Uiso 1 1 calc R . .
C3 C 0.9940(4) -0.2940(4) -0.4035(3) 0.0472(14) Uani 1 1 d . . .
H3A H 1.0705 -0.2774 -0.4124 0.057 Uiso 1 1 calc R . .
H3B H 0.9948 -0.3609 -0.3733 0.057 Uiso 1 1 calc R . .
C4 C 0.9278(4) -0.3178(4) -0.4742(3) 0.0491(14) Uani 1 1 d . . .
H4A H 0.9601 -0.3807 -0.4973 0.074 Uiso 1 1 calc R . .
H4B H 0.9287 -0.2528 -0.5050 0.074 Uiso 1 1 calc R . .
H4C H 0.8522 -0.3353 -0.4658 0.074 Uiso 1 1 calc R . .
C12 C 1.1314(4) 0.2526(5) -0.2705(3) 0.0585(16) Uani 1 1 d . . .
H12A H 1.1340 0.3287 -0.2878 0.088 Uiso 1 1 calc R . .
H12B H 1.2012 0.2342 -0.2436 0.088 Uiso 1 1 calc R . .
H12C H 1.0720 0.2453 -0.2396 0.088 Uiso 1 1 calc R . .
C8A C 0.6881(18) -0.130(2) -0.1132(10) 0.073(7) Uani 0.50 1 d P A 1
H8AA H 0.7320 -0.1605 -0.0717 0.110 Uiso 0.50 1 calc PR A 1
H8AB H 0.6106 -0.1312 -0.1048 0.110 Uiso 0.50 1 calc PR A 1
H8AC H 0.7109 -0.0539 -0.1211 0.110 Uiso 0.50 1 calc PR A 1
C8B C 0.6529(16) -0.0946(19) -0.1415(10) 0.062(5) Uani 0.50 1 d P A 2
H8BA H 0.5742 -0.1067 -0.1398 0.093 Uiso 0.50 1 calc PR A 2
H8BB H 0.6644 -0.0285 -0.1698 0.093 Uiso 0.50 1 calc PR A 2
H8BC H 0.6879 -0.0845 -0.0932 0.093 Uiso 0.50 1 calc PR A 2
C7 C 0.7046(4) -0.1974(5) -0.1767(3) 0.0517(15) Uani 1 1 d . . .
H7A H 0.6554 -0.1841 -0.2301 0.078 Uiso 1 1 d R A .
H7B H 0.6970 -0.2830 -0.1569 0.078 Uiso 1 1 d R . .

loop_
_atom_site_aniso_label
_atom_site_aniso_U_11
_atom_site_aniso_U_22
_atom_site_aniso_U_33
_atom_site_aniso_U_23
_atom_site_aniso_U_13
_atom_site_aniso_U_12
Se1 0.0327(3) 0.0211(2) 0.0280(3) 0.0027(2) 0.0033(2) -0.00529(18)
Se3 0.0297(3) 0.0206(2) 0.0313(3) -0.0034(2) 0.0006(2) 0.00201(18)
Se2 0.0286(3) 0.0232(2) 0.0250(3) 0.0024(2) -0.00275(19) -0.00018(18)
Fe3 0.0295(3) 0.0170(3) 0.0260(4) -0.0017(3) -0.0004(3) -0.0019(3)
Fe2 0.0283(4) 0.0227(3) 0.0228(3) 0.0016(3) 0.0022(3) -0.0018(3)
Fe1 0.0248(3) 0.0220(3) 0.0271(4) -0.0006(3) 0.0001(3) 0.0003(3)
O3 0.0412(19) 0.032(2) 0.062(2) -0.0225(18) -0.0119(18) 0.0053(15)
N3 0.031(2) 0.021(2) 0.032(2) -0.0018(18) 0.0008(17) -0.0013(16)
O2 0.053(2) 0.056(2) 0.0265(19) 0.0079(18) 0.0088(17) 0.0046(18)
N2 0.031(2) 0.025(2) 0.031(2) -0.0009(18) 0.0030(18) 0.0001(16)
N4 0.0255(19) 0.022(2) 0.027(2) 0.0022(17) -0.0029(16) 0.0021(15)
N1 0.030(2) 0.032(2) 0.035(2) -0.0023(19) 0.0006(18) 0.0039(17)
C1 0.036(3) 0.023(2) 0.036(3) -0.003(2) -0.003(2) 0.007(2)
O1 0.028(2) 0.081(3) 0.078(3) 0.000(2) 0.0015(19) 0.0117(19)
C14 0.027(2) 0.034(3) 0.032(3) 0.001(2) 0.003(2) 0.0023(19)
C15 0.049(3) 0.031(3) 0.031(3) 0.003(2) -0.003(2) -0.004(2)
C5 0.026(2) 0.024(2) 0.035(3) 0.004(2) 0.002(2) 0.0006(18)
C9 0.027(2) 0.022(2) 0.026(2) 0.000(2) 0.0025(19) 0.0009(18)
C2 0.032(2) 0.025(2) 0.035(3) -0.006(2) -0.001(2) 0.0062(19)
C13 0.032(3) 0.028(3) 0.031(3) 0.003(2) -0.008(2) 0.002(2)
C11 0.044(3) 0.046(3) 0.042(3) 0.007(3) 0.013(2) -0.010(2)
C10 0.036(3) 0.037(3) 0.045(3) 0.000(3) 0.013(2) -0.002(2)
C16 0.040(3) 0.054(3) 0.041(3) -0.001(3) -0.006(2) 0.001(2)
C6 0.046(3) 0.037(3) 0.065(4) 0.020(3) 0.004(3) -0.004(2)
C3 0.058(3) 0.039(3) 0.043(3) -0.010(3) -0.009(3) 0.016(3)
C4 0.059(3) 0.044(3) 0.042(3) -0.008(3) -0.005(3) -0.002(3)
C12 0.075(4) 0.038(3) 0.064(4) 0.000(3) 0.016(3) -0.016(3)
C8A 0.077(16) 0.092(19) 0.054(13) -0.022(11) 0.020(9) -0.032(12)
C8B 0.050(11) 0.064(12) 0.078(16) -0.013(10) 0.035(10) -0.012(8)
C7 0.055(4) 0.044(3) 0.056(4) 0.005(3) 0.010(3) -0.019(3)

loop_
_atom_type_symbol
_atom_type_description
_atom_type_scat_dispersion_real
_atom_type_scat_dispersion_imag
_atom_type_scat_source
C C 0.0033 0.0016 'International Tables Vol C Tables 4.2.6.8 and 6.1.1.4'
H H 0.0000 0.0000 'International Tables Vol C Tables 4.2.6.8 and 6.1.1.4'
N N 0.0061 0.0033 'International Tables Vol C Tables 4.2.6.8 and 6.1.1.4'
O O 0.0106 0.0060 'International Tables Vol C Tables 4.2.6.8 and 6.1.1.4'
Fe Fe 0.3463 0.8444 'International Tables Vol C Tables 4.2.6.8 and 6.1.1.4'
Se Se -0.0929 2.2259 'International Tables Vol C Tables 4.2.6.8 and 6.1.1.4'

loop_
_geom_angle_atom_site_label_1
_geom_angle_atom_site_label_2
_geom_angle_atom_site_label_3
_geom_angle
_geom_angle_site_symmetry_1
_geom_angle_site_symmetry_3
_geom_angle_publ_flag
Fe1 Se1 Fe3 71.66(2) . . ?
Fe1 Se1 Fe2 71.17(2) . . ?
Fe3 Se1 Fe2 110.05(3) . . ?
Fe2 Se3 Fe1 71.22(2) 3_765 3_765 ?
Fe2 Se3 Fe3 71.18(2) 3_765 . ?
Fe1 Se3 Fe3 108.51(3) 3_765 . ?
Fe3 Se2 Fe1 71.80(2) . . ?
Fe3 Se2 Fe2 71.41(2) . 3_765 ?
Fe1 Se2 Fe2 108.09(3) . 3_765 ?
N3 Fe3 Se2 111.30(12) . . ?
N3 Fe3 Se1 107.29(12) . . ?
Se2 Fe3 Se1 108.34(3) . . ?
N3 Fe3 Se3 109.10(12) . . ?
Se2 Fe3 Se3 108.68(3) . . ?
Se1 Fe3 Se3 112.16(3) . . ?
N3 Fe3 Fe2 128.33(12) . 3_765 ?
Se2 Fe3 Fe2 54.53(2) . 3_765 ?
Se1 Fe3 Fe2 124.38(3) . 3_765 ?
Se3 Fe3 Fe2 54.19(2) . 3_765 ?
N3 Fe3 Fe1 126.38(12) . . ?
Se2 Fe3 Fe1 54.33(2) . . ?
Se1 Fe3 Fe1 54.06(2) . . ?
Se3 Fe3 Fe1 124.52(3) . . ?
Fe2 Fe3 Fe1 87.88(2) 3_765 . ?
N2 Fe2 Se3 114.72(12) . 3_765 ?
N2 Fe2 Se2 106.25(12) . 3_765 ?
Se3 Fe2 Se2 108.63(3) 3_765 3_765 ?
N2 Fe2 Se1 105.80(12) . . ?
Se3 Fe2 Se1 108.71(3) 3_765 . ?
Se2 Fe2 Se1 112.82(3) 3_765 . ?
N2 Fe2 Fe1 128.41(12) . . ?
Se3 Fe2 Fe1 54.53(2) 3_765 . ?
Se2 Fe2 Fe1 125.26(3) 3_765 . ?
Se1 Fe2 Fe1 54.23(2) . . ?
N2 Fe2 Fe3 128.71(12) . 3_765 ?
Se3 Fe2 Fe3 54.62(2) 3_765 3_765 ?
Se2 Fe2 Fe3 54.06(2) 3_765 3_765 ?
Se1 Fe2 Fe3 125.40(3) . 3_765 ?
Fe1 Fe2 Fe3 88.64(3) . 3_765 ?
N1 Fe1 Se1 117.01(13) . . ?
N1 Fe1 Se2 105.35(13) . . ?
Se1 Fe1 Se2 108.11(3) . . ?
N1 Fe1 Se3 103.38(13) . 3_765 ?
Se1 Fe1 Se3 108.80(3) . 3_765 ?
Se2 Fe1 Se3 114.39(3) . 3_765 ?
N1 Fe1 Fe2 128.12(13) . . ?
Se1 Fe1 Fe2 54.60(2) . . ?
Se2 Fe1 Fe2 126.33(3) . . ?
Se3 Fe1 Fe2 54.25(2) 3_765 . ?
N1 Fe1 Fe3 129.74(13) . . ?
Se1 Fe1 Fe3 54.29(2) . . ?
Se2 Fe1 Fe3 53.87(2) . . ?
Se3 Fe1 Fe3 126.74(3) 3_765 . ?
Fe2 Fe1 Fe3 89.39(3) . . ?
O3 N3 Fe3 174.5(3) . . ?
O2 N2 Fe2 178.9(4) . . ?
C1 N4 C9 110.6(3) . . ?
C1 N4 C13 106.8(3) . . ?
C9 N4 C13 111.1(3) . . ?
C1 N4 C5 111.9(3) . . ?
C9 N4 C5 105.4(3) . . ?
C13 N4 C5 111.1(3) . . ?
O1 N1 Fe1 176.2(4) . . ?
C2 C1 N4 116.8(3) . . ?
C13 C14 C15 111.6(3) . . ?
C16 C15 C14 112.9(4) . . ?
C6 C5 N4 115.3(3) . . ?
C10 C9 N4 116.0(3) . . ?
C3 C2 C1 110.3(3) . . ?
C14 C13 N4 116.5(3) . . ?
C12 C11 C10 113.7(4) . . ?
C9 C10 C11 110.5(4) . . ?
C7 C6 C5 110.3(4) . . ?
C4 C3 C2 113.2(4) . . ?
C8A C7 C6 108.2(10) . . ?
C8A C7 C8B 29.6(8) . . ?
C6 C7 C8B 119.6(9) . . ?

loop_
_geom_bond_atom_site_label_1
_geom_bond_atom_site_label_2
_geom_bond_distance
_geom_bond_site_symmetry_2
_geom_bond_publ_flag
Se1 Fe1 2.3364(7) . ?
Se1 Fe3 2.3431(8) . ?
Se1 Fe2 2.3473(7) . ?
Se3 Fe2 2.3362(7) 3_765 ?
Se3 Fe1 2.3445(7) 3_765 ?
Se3 Fe3 2.3487(7) . ?
Se2 Fe3 2.3290(7) . ?
Se2 Fe1 2.3425(8) . ?
Se2 Fe2 2.3430(7) 3_765 ?
Fe3 N3 1.663(4) . ?
Fe3 Fe2 2.7267(9) 3_765 ?
Fe3 Fe1 2.7391(9) . ?
Fe2 N2 1.661(4) . ?
Fe2 Se3 2.3362(7) 3_765 ?
Fe2 Se2 2.3430(7) 3_765 ?
Fe2 Fe1 2.7254(8) . ?
Fe2 Fe3 2.7266(9) 3_765 ?
Fe1 N1 1.665(4) . ?
Fe1 Se3 2.3445(7) 3_765 ?
O3 N3 1.183(4) . ?
O2 N2 1.186(4) . ?
N4 C1 1.518(5) . ?
N4 C9 1.522(5) . ?
N4 C13 1.518(5) . ?
N4 C5 1.532(5) . ?
N1 O1 1.172(4) . ?
C1 C2 1.514(5) . ?
C14 C13 1.511(6) . ?
C14 C15 1.533(5) . ?
C15 C16 1.511(6) . ?
C5 C6 1.521(6) . ?
C9 C10 1.506(5) . ?
C2 C3 1.509(6) . ?
C11 C12 1.498(7) . ?
C11 C10 1.536(6) . ?
C6 C7 1.522(6) . ?
C3 C4 1.493(6) . ?
C8A C7 1.45(2) . ?
C8B C7 1.54(2) . ?
